data_7237552
loop_
_publ_author_name
'Mullin, William J.'
'Pawle, Robert H.'
'Sharber, Seth A.'
'M\"uller, Peter'
'Thomas, Samuel W.'

_publ_section_title
;
 Programmed twisting of phenylene--ethynylene linkages from aromatic
 stacking interactions
;
_journal_issue 5
_journal_name_full 'Journal of Materials Chemistry C'
_journal_page_first 1198
_journal_paper_doi 10.1039/C8TC05612A
_journal_volume 7
_journal_year 2019
_chemical_formula_sum 'C46 H20 F10 O4'
_chemical_formula_weight 826.62
_space_group_crystal_system triclinic
_space_group_IT_number 2
_space_group_name_Hall '-P 1'
_space_group_name_H-M_alt 'P -1'
_atom_sites_solution_hydrogens geom
_audit_creation_method SHELXL-2014/7
_audit_update_record
;
2018-10-24 deposited with the CCDC.
2018-12-18 downloaded from the CCDC.
;
_cell_angle_alpha 98.558(6)
_cell_angle_beta 99.414(6)
_cell_angle_gamma 106.779(6)
_cell_formula_units_Z 1
_cell_length_a 7.507(2)
_cell_length_b 7.869(2)
_cell_length_c 16.680(5)
_cell_measurement_reflns_used 6765
_cell_measurement_temperature 298(2)
_cell_measurement_theta_max 28.85
_cell_measurement_theta_min 2.53
_cell_volume 910.4(4)
_computing_structure_refinement 'SHELXL-2014/7 (Sheldrick, 2014)'
_diffrn_ambient_temperature 298(2)
_diffrn_measured_fraction_theta_full 1.000
_diffrn_measured_fraction_theta_max 0.996
_diffrn_measurement_device_type 'Bruker D8 Quest'
_diffrn_measurement_method 'omega, phi scans'
_diffrn_radiation_type MoK\a
_diffrn_radiation_wavelength 0.71073
_diffrn_reflns_av_R_equivalents 0.0297
_diffrn_reflns_av_unetI/netI 0.0263
_diffrn_reflns_Laue_measured_fraction_full 1.000
_diffrn_reflns_Laue_measured_fraction_max 0.996
_diffrn_reflns_limit_h_max 10
_diffrn_reflns_limit_h_min -10
_diffrn_reflns_limit_k_max 10
_diffrn_reflns_limit_k_min -10
_diffrn_reflns_limit_l_max 22
_diffrn_reflns_limit_l_min -22
_diffrn_reflns_number 18585
_diffrn_reflns_point_group_measured_fraction_full 1.000
_diffrn_reflns_point_group_measured_fraction_max 0.996
_diffrn_reflns_theta_full 25.242
_diffrn_reflns_theta_max 28.954
_diffrn_reflns_theta_min 1.265
_diffrn_source 'Mo sealed tube'
_exptl_absorpt_coefficient_mu 0.130
_exptl_absorpt_correction_T_max 0.7458
_exptl_absorpt_correction_T_min 0.6962
_exptl_absorpt_correction_type multi-scan
_exptl_crystal_density_diffrn 1.508
_exptl_crystal_description prism
_exptl_crystal_F_000 418
_exptl_crystal_size_max 0.020
_exptl_crystal_size_mid 0.020
_exptl_crystal_size_min 0.020
_refine_diff_density_max 0.383
_refine_diff_density_min -0.176
_refine_diff_density_rms 0.068
_refine_ls_extinction_method none
_refine_ls_goodness_of_fit_ref 1.062
_refine_ls_hydrogen_treatment constr
_refine_ls_matrix_type full
_refine_ls_number_parameters 271
_refine_ls_number_reflns 4805
_refine_ls_number_restraints 0
_refine_ls_restrained_S_all 1.062
_refine_ls_R_factor_all 0.0865
_refine_ls_R_factor_gt 0.0582
_refine_ls_shift/su_max 0.000
_refine_ls_shift/su_mean 0.000
_refine_ls_structure_factor_coef Fsqd
_refine_ls_weighting_details 'w=1/[\s^2^(Fo^2^)+(0.0966P)^2^+0.1422P] where P=(Fo^2^+2Fc^2^)/3'
_refine_ls_weighting_scheme calc
_refine_ls_wR_factor_gt 0.1584
_refine_ls_wR_factor_ref 0.1849
_reflns_Friedel_coverage 0.000
_reflns_number_gt 3182
_reflns_number_total 4805
_reflns_threshold_expression 'I > 2\s(I)'
_cod_data_source_file c8tc05612a2.cif
_cod_data_source_block WM0195_0m_a
_cod_database_code 7237552
_shelx_shelxl_version_number 2014/7
_shelx_space_group_comment
;
The symmetry employed for this shelxl refinement is uniquely defined
by the following loop, which should always be used as a source of
symmetry information in preference to the above space-group names.
They are only intended as comments.
;
_shelx_estimated_absorpt_t_min 0.997
_shelx_estimated_absorpt_t_max 0.997

loop_
_space_group_symop_operation_xyz
'x, y, z'
'-x, -y, -z'

loop_
_atom_site_label
_atom_site_type_symbol
_atom_site_fract_x
_atom_site_fract_y
_atom_site_fract_z
_atom_site_U_iso_or_equiv
_atom_site_adp_type
_atom_site_occupancy
_atom_site_site_symmetry_order
_atom_site_calc_flag
_atom_site_refinement_flags_posn
_atom_site_refinement_flags_adp
O1 O 1.1231(2) 0.2050(2) 0.36423(13) 0.0940(6) Uani 1 1 d . .
C1 C 1.0145(2) 0.6292(2) 0.39171(10) 0.0469(4) Uani 1 1 d . .
O2 O 0.85574(17) 0.25722(17) 0.31422(9) 0.0645(4) Uani 1 1 d . .
C2 C 1.1006(2) 0.4984(2) 0.40746(10) 0.0477(4) Uani 1 1 d . .
C3 C 1.2653(2) 0.5482(3) 0.47025(12) 0.0609(5) Uani 1 1 d . .
H3 H 1.3222 0.4612 0.4811 0.073 Uiso 1 1 calc R U
C4 C 1.3451(3) 0.7214(3) 0.51612(13) 0.0709(6) Uani 1 1 d . .
H4 H 1.4544 0.7512 0.5578 0.085 Uiso 1 1 calc R U
C5 C 1.2625(3) 0.8508(3) 0.50021(13) 0.0704(6) Uani 1 1 d . .
H5 H 1.3164 0.9689 0.5311 0.084 Uiso 1 1 calc R U
C6 C 1.0996(3) 0.8065(3) 0.43857(12) 0.0619(5) Uani 1 1 d . .
H6 H 1.0456 0.8957 0.4281 0.074 Uiso 1 1 calc R U
C11 C 0.8445(2) 0.5952(2) 0.32902(11) 0.0502(4) Uani 1 1 d . .
C12 C 0.7076(2) 0.5788(2) 0.27795(11) 0.0529(4) Uani 1 1 d . .
C13 C 0.5432(2) 0.5566(2) 0.21377(10) 0.0496(4) Uani 1 1 d . .
C14 C 0.3597(3) 0.4824(3) 0.22533(12) 0.0634(5) Uani 1 1 d . .
H14 H 0.3427 0.4445 0.2746 0.076 Uiso 1 1 calc R U
C15 C 0.2020(3) 0.4640(3) 0.16463(13) 0.0658(5) Uani 1 1 d . .
H15 H 0.0801 0.4138 0.1731 0.079 Uiso 1 1 calc R U
C16 C 0.2261(2) 0.5208(2) 0.09086(11) 0.0536(4) Uani 1 1 d . .
C17 C 0.4092(3) 0.5947(3) 0.07943(11) 0.0567(4) Uani 1 1 d . .
H17 H 0.4263 0.6329 0.0303 0.068 Uiso 1 1 calc R U
C18 C 0.5667(3) 0.6124(3) 0.14006(11) 0.0553(4) Uani 1 1 d . .
H18 H 0.6887 0.6618 0.1314 0.066 Uiso 1 1 calc R U
C19 C 0.0648(3) 0.5052(3) 0.02702(12) 0.0613(5) Uani 1 1 d . .
C21 C 1.0310(2) 0.3066(2) 0.36103(12) 0.0544(4) Uani 1 1 d . .
C22 C 0.7823(3) 0.0749(3) 0.26517(16) 0.0738(6) Uani 1 1 d . .
H22A H 0.7803 -0.0122 0.3008 0.089 Uiso 1 1 calc R U
H22B H 0.8618 0.0579 0.2263 0.089 Uiso 1 1 calc R U
C23 C 0.5838(3) 0.0487(2) 0.21916(13) 0.0587(5) Uani 1 1 d . .
C24 C 0.4255(3) -0.0340(2) 0.24762(12) 0.0585(5) Uani 1 1 d . .
F24 F 0.4460(2) -0.09060(19) 0.31942(8) 0.0848(4) Uani 1 1 d . .
C25 C 0.2431(3) -0.0654(3) 0.20365(13) 0.0601(5) Uani 1 1 d . .
F25 F 0.09241(18) -0.1512(2) 0.23150(9) 0.0870(4) Uani 1 1 d . .
C26 C 0.2158(3) -0.0108(3) 0.13018(13) 0.0639(5) Uani 1 1 d . .
F26 F 0.03901(18) -0.0388(2) 0.08797(10) 0.0937(5) Uani 1 1 d . .
C27 C 0.3699(3) 0.0742(3) 0.10000(13) 0.0652(5) Uani 1 1 d . .
F27 F 0.3426(2) 0.1288(2) 0.02799(9) 0.0986(5) Uani 1 1 d . .
C28 C 0.5505(3) 0.1033(3) 0.14489(14) 0.0649(5) Uani 1 1 d . .
F28 F 0.6987(2) 0.1879(2) 0.11393(11) 0.0965(5) Uani 1 1 d . .

loop_
_atom_site_aniso_label
_atom_site_aniso_U_11
_atom_site_aniso_U_22
_atom_site_aniso_U_33
_atom_site_aniso_U_23
_atom_site_aniso_U_13
_atom_site_aniso_U_12
O1 0.0606(9) 0.0691(9) 0.1361(15) -0.0005(10) -0.0215(9) 0.0309(8)
C1 0.0373(8) 0.0520(9) 0.0436(8) 0.0131(7) -0.0021(6) 0.0067(6)
O2 0.0442(7) 0.0503(7) 0.0823(9) -0.0043(6) -0.0130(6) 0.0138(5)
C2 0.0344(7) 0.0548(9) 0.0482(8) 0.0127(7) 0.0007(6) 0.0092(6)
C3 0.0401(9) 0.0724(12) 0.0628(11) 0.0158(9) -0.0065(8) 0.0157(8)
C4 0.0452(10) 0.0834(14) 0.0613(11) 0.0064(10) -0.0169(8) 0.0062(9)
C5 0.0601(11) 0.0632(11) 0.0616(11) 0.0002(9) -0.0116(9) 0.0000(9)
C6 0.0590(11) 0.0539(10) 0.0616(11) 0.0107(8) -0.0064(9) 0.0127(8)
C11 0.0465(9) 0.0477(8) 0.0505(9) 0.0126(7) -0.0022(7) 0.0123(7)
C12 0.0474(9) 0.0486(9) 0.0548(9) 0.0110(7) -0.0068(7) 0.0130(7)
C13 0.0463(9) 0.0444(8) 0.0505(9) 0.0056(7) -0.0086(7) 0.0158(7)
C14 0.0538(10) 0.0728(12) 0.0570(10) 0.0249(9) -0.0033(8) 0.0133(9)
C15 0.0417(9) 0.0768(13) 0.0696(12) 0.0212(10) -0.0045(8) 0.0110(8)
C16 0.0487(9) 0.0530(9) 0.0513(9) 0.0032(7) -0.0111(7) 0.0202(7)
C17 0.0597(11) 0.0652(11) 0.0443(9) 0.0103(8) -0.0003(7) 0.0255(9)
C18 0.0459(9) 0.0617(10) 0.0539(10) 0.0088(8) 0.0005(7) 0.0181(8)
C19 0.0547(10) 0.0627(11) 0.0581(10) 0.0057(8) -0.0118(8) 0.0226(9)
C21 0.0385(8) 0.0561(10) 0.0641(10) 0.0133(8) 0.0002(7) 0.0141(7)
C22 0.0504(10) 0.0516(10) 0.1015(16) -0.0099(10) -0.0124(10) 0.0179(8)
C23 0.0468(9) 0.0428(8) 0.0722(12) -0.0075(8) -0.0050(8) 0.0122(7)
C24 0.0598(11) 0.0513(9) 0.0550(10) -0.0031(8) 0.0001(8) 0.0176(8)
F24 0.0935(10) 0.0889(9) 0.0610(7) 0.0113(6) -0.0017(7) 0.0248(8)
C25 0.0494(10) 0.0558(10) 0.0673(11) 0.0010(9) 0.0091(9) 0.0129(8)
F25 0.0605(7) 0.0977(10) 0.0984(10) 0.0165(8) 0.0262(7) 0.0159(7)
C26 0.0499(10) 0.0589(11) 0.0703(12) -0.0007(9) -0.0061(9) 0.0157(8)
F26 0.0568(7) 0.1049(11) 0.1016(10) 0.0128(8) -0.0182(7) 0.0229(7)
C27 0.0681(12) 0.0568(11) 0.0617(11) 0.0071(9) 0.0015(9) 0.0159(9)
F27 0.1071(12) 0.0972(10) 0.0816(9) 0.0326(8) 0.0022(8) 0.0212(9)
C28 0.0570(11) 0.0493(10) 0.0793(13) 0.0025(9) 0.0144(10) 0.0090(8)
F28 0.0714(9) 0.0902(10) 0.1175(11) 0.0219(8) 0.0308(8) 0.0046(7)

loop_
_atom_type_symbol
_atom_type_description
_atom_type_scat_dispersion_real
_atom_type_scat_dispersion_imag
_atom_type_scat_source
C C 0.0033 0.0016 'International Tables Vol C Tables 4.2.6.8 and 6.1.1.4'
H H 0.0000 0.0000 'International Tables Vol C Tables 4.2.6.8 and 6.1.1.4'
F F 0.0171 0.0103 'International Tables Vol C Tables 4.2.6.8 and 6.1.1.4'
O O 0.0106 0.0060 'International Tables Vol C Tables 4.2.6.8 and 6.1.1.4'

loop_
_geom_angle_atom_site_label_1
_geom_angle_atom_site_label_2
_geom_angle_atom_site_label_3
_geom_angle
_geom_angle_site_symmetry_1
C2 C1 C6 118.43(15) .
C2 C1 C11 124.37(15) .
C6 C1 C11 117.18(15) .
C21 O2 C22 116.44(14) .
C3 C2 C1 118.96(16) .
C3 C2 C21 116.38(15) .
C1 C2 C21 124.66(14) .
C4 C3 C2 121.82(18) .
C4 C3 H3 119.1 .
C2 C3 H3 119.1 .
C3 C4 C5 119.44(17) .
C3 C4 H4 120.3 .
C5 C4 H4 120.3 .
C4 C5 C6 120.35(18) .
C4 C5 H5 119.8 .
C6 C5 H5 119.8 .
C5 C6 C1 120.97(18) .
C5 C6 H6 119.5 .
C1 C6 H6 119.5 .
C12 C11 C1 175.82(18) .
C11 C12 C13 178.3(2) .
C18 C13 C14 119.03(15) .
C18 C13 C12 120.16(17) .
C14 C13 C12 120.81(16) .
C15 C14 C13 120.93(18) .
C15 C14 H14 119.5 .
C13 C14 H14 119.5 .
C14 C15 C16 119.92(18) .
C14 C15 H15 120.0 .
C16 C15 H15 120.0 .
C17 C16 C15 119.06(15) .
C17 C16 C19 119.81(17) .
C15 C16 C19 121.13(18) .
C18 C17 C16 120.97(17) .
C18 C17 H17 119.5 .
C16 C17 H17 119.5 .
C17 C18 C13 120.10(17) .
C17 C18 H18 120.0 .
C13 C18 H18 120.0 .
C19 C19 C16 178.1(3) 2_565
O1 C21 O2 122.47(17) .
O1 C21 C2 123.93(16) .
O2 C21 C2 113.60(14) .
O2 C22 C23 107.11(14) .
O2 C22 H22A 110.3 .
C23 C22 H22A 110.3 .
O2 C22 H22B 110.3 .
C23 C22 H22B 110.3 .
H22A C22 H22B 108.5 .
C24 C23 C28 116.34(17) .
C24 C23 C22 122.1(2) .
C28 C23 C22 121.6(2) .
F24 C24 C23 119.97(18) .
F24 C24 C25 117.84(19) .
C23 C24 C25 122.17(19) .
F25 C25 C26 119.44(18) .
F25 C25 C24 120.78(19) .
C26 C25 C24 119.77(19) .
F26 C26 C25 119.89(19) .
F26 C26 C27 120.2(2) .
C25 C26 C27 119.94(18) .
F27 C27 C26 119.80(19) .
F27 C27 C28 121.0(2) .
C26 C27 C28 119.2(2) .
F28 C28 C27 117.8(2) .
F28 C28 C23 119.63(19) .
C27 C28 C23 122.58(19) .

loop_
_geom_bond_atom_site_label_1
_geom_bond_atom_site_label_2
_geom_bond_distance
_geom_bond_site_symmetry_2
O1 C21 1.200(2) .
C1 C2 1.399(2) .
C1 C6 1.401(3) .
C1 C11 1.441(2) .
O2 C21 1.331(2) .
O2 C22 1.442(2) .
C2 C3 1.398(2) .
C2 C21 1.488(3) .
C3 C4 1.367(3) .
C3 H3 0.9300 .
C4 C5 1.372(3) .
C4 H4 0.9300 .
C5 C6 1.382(2) .
C5 H5 0.9300 .
C6 H6 0.9300 .
C11 C12 1.185(2) .
C12 C13 1.445(2) .
C13 C18 1.387(3) .
C13 C14 1.389(3) .
C14 C15 1.383(2) .
C14 H14 0.9300 .
C15 C16 1.392(3) .
C15 H15 0.9300 .
C16 C17 1.385(3) .
C16 C19 1.439(2) .
C17 C18 1.383(2) .
C17 H17 0.9300 .
C18 H18 0.9300 .
C19 C19 1.188(3) 2_565
C22 C23 1.501(2) .
C22 H22A 0.9700 .
C22 H22B 0.9700 .
C23 C24 1.375(3) .
C23 C28 1.379(3) .
C24 F24 1.340(2) .
C24 C25 1.377(3) .
C25 F25 1.333(2) .
C25 C26 1.362(3) .
C26 F26 1.336(2) .
C26 C27 1.372(3) .
C27 F27 1.339(3) .
C27 C28 1.374(3) .
C28 F28 1.345(3) .
